data_7034176
loop_
_publ_author_name
'Martin, Lee'
'Engelkamp, Hendrik'
'Akutsu, Hiroki'
'Nakatsuji, Shin'ichi'
'Yamada, Jun'ichi'
'Horton, Peter'
'Hursthouse, Michael B.'

_publ_section_title
;
 Radical-cation salts of BEDT-TTF with lithium
 tris(oxalato)metallate(iii).
;
_journal_issue 13
_journal_name_full 'Dalton transactions (Cambridge, England : 2003)'
_journal_page_first 6219
_journal_page_last 6223
_journal_paper_doi 10.1039/c5dt00183h
_journal_volume 44
_journal_year 2015
_chemical_formula_moiety 'Fe Li 3(C2 O4), 3(C10 H8 S8), (C2 H6 O) '
_chemical_formula_sum 'C38 H30 Fe Li O13 S24'
_chemical_formula_weight 1526.88
_space_group_crystal_system monoclinic
_space_group_IT_number 14
_space_group_name_Hall '-P 2ybc'
_space_group_name_H-M_alt 'P 1 21/c 1'
_symmetry_space_group_name_Hall '-P 2ybc'
_symmetry_space_group_name_H-M 'P 1 21/c 1'
_atom_sites_solution_hydrogens geom
_atom_sites_solution_primary direct
_atom_sites_solution_secondary difmap
_audit_update_record
;
2015-01-08 deposited with the CCDC.
2015-02-25 downloaded from the CCDC.
;
_cell_angle_alpha 90.0000
_cell_angle_beta 93.363(16)
_cell_angle_gamma 90.0000
_cell_formula_units_Z 2
_cell_length_a 18.491(11)
_cell_length_b 15.146(9)
_cell_length_c 10.292(6)
_cell_measurement_reflns_used 6551
_cell_measurement_temperature 302
_cell_measurement_theta_max 30.16
_cell_measurement_theta_min 1.74
_cell_volume 2877(3)
_computing_cell_refinement CrystalClear
_computing_data_collection 'CrystalClear (Rigaku Inc., 2008)'
_computing_data_reduction CrystalClear
_computing_molecular_graphics 'CrystalStructure 4.1'
_computing_publication_material 'CrystalStructure 4.1 (Rigaku, 2014)'
_computing_structure_refinement 'SHELXL2013 (Sheldrick, 2008)'
_computing_structure_solution 'SIR92 (Altomare, et al., 1994)'
_diffrn_ambient_temperature 302
_diffrn_detector_area_resol_mean 7.314
_diffrn_measured_fraction_theta_full 0.968
_diffrn_measured_fraction_theta_max 0.992
_diffrn_measurement_device_type 'Rigaku Mercury70'
_diffrn_measurement_method \w
_diffrn_radiation_type 'Mo K\a'
_diffrn_radiation_wavelength 0.71075
_diffrn_reflns_av_R_equivalents 0.0821
_diffrn_reflns_Laue_measured_fraction_full 0.968
_diffrn_reflns_Laue_measured_fraction_max 0.992
_diffrn_reflns_limit_h_max 20
_diffrn_reflns_limit_h_min -21
_diffrn_reflns_limit_k_max 16
_diffrn_reflns_limit_k_min -18
_diffrn_reflns_limit_l_max 11
_diffrn_reflns_limit_l_min -12
_diffrn_reflns_number 17364
_diffrn_reflns_point_group_measured_fraction_full 0.968
_diffrn_reflns_point_group_measured_fraction_max 0.992
_diffrn_reflns_theta_full 25.242
_diffrn_reflns_theta_max 25.000
_diffrn_reflns_theta_min 3.178
_diffrn_standards_number 0
_exptl_absorpt_coefficient_mu 1.190
_exptl_absorpt_correction_T_max 0.988
_exptl_absorpt_correction_T_min 0.829
_exptl_absorpt_correction_type numerical
_exptl_absorpt_process_details 'NUMABS (Rigaku, 1999)'
_exptl_crystal_colour black
_exptl_crystal_density_diffrn 1.762
_exptl_crystal_density_method 'not measured'
_exptl_crystal_description platelet
_exptl_crystal_F_000 1550.00
_exptl_crystal_size_max 0.250
_exptl_crystal_size_mid 0.100
_exptl_crystal_size_min 0.010
_refine_diff_density_max 0.49
_refine_diff_density_min -0.45
_refine_ls_extinction_method none
_refine_ls_goodness_of_fit_ref 1.066
_refine_ls_hydrogen_treatment constr
_refine_ls_number_parameters 350
_refine_ls_number_reflns 5041
_refine_ls_number_restraints 3
_refine_ls_R_factor_all 0.1887
_refine_ls_R_factor_gt 0.1197
_refine_ls_shift/su_max 0.000
_refine_ls_structure_factor_coef Fsqd
_refine_ls_weighting_details 'w = 1/[\s^2^(Fo^2^)+(0.0832P)^2^+26.1679P] where P=(Fo^2^+2Fc^2^)/3'
_refine_ls_weighting_scheme calc
_refine_ls_wR_factor_gt 0.2690
_refine_ls_wR_factor_ref 0.3082
_reflns_number_gt 2650
_reflns_number_total 5041
_reflns_threshold_expression F^2^>2.0\s(F^2^)
_cod_data_source_file c5dt00183h1.cif
_cod_data_source_block V130214c
_cod_depositor_comments 'Adding full bibliography for 7034174--7034176.cif.'
_cod_original_cell_volume 2878(3)
_cod_database_code 7034176
_shelxl_res_file
;
TITL V130214c
CELL  0.71075 18.49119 15.14600 10.29240 90.000 93.363 90.000
ZERR  2 0.01080 0.00870 0.00580 0.000 0.016 0.000
LATT 1
SYMM    -X, .50+Y, .50-Z
SFAC C H FE LI O S
UNIT 76 60 2 2 26 48
SHEL 6.790236 0.840885
L.S. 10
FMAP 2
PLAN -50
WPDB -2
HTAB
LIST 4
TEMP 29.1
ACTA
SIZE 0.250 0.100 0.010
DFIX 1.5100 0.0100 C19 C20
DFIX 1.4300 0.0100 O7 C20
DANG 2.3821 0.0100 O7 C19
WGHT    0.083200   26.167900
FVAR       0.55173
FE1   3    0.496374   -0.180353   -0.013317    10.50000    0.04418    0.06083 =
         0.06310   -0.01059   -0.00451    0.00101
S1    6    0.218015    0.127906    0.753174    11.00000    0.04669    0.13418 =
         0.05822    0.00206   -0.00506   -0.00548
S2    6    0.280309    0.179264    0.443763    11.00000    0.04218    0.10267 =
         0.06853   -0.00139    0.00048    0.00177
S3    6    0.073105    0.127168    0.616315    11.00000    0.04080    0.12936 =
         0.07167    0.00429   -0.00376   -0.00835
S4    6    0.123661    0.167592    0.356415    11.00000    0.04325    0.13053 =
         0.05778   -0.00920   -0.00586    0.00588
S5    6   -0.093417    0.126453    0.496681    11.00000    0.04078    0.12747 =
         0.06993    0.00214   -0.00918   -0.00260
S6    6   -0.043520    0.165363    0.236113    11.00000    0.04429    0.12623 =
         0.06457   -0.00822   -0.00376    0.00440
S7    6   -0.250837    0.124495    0.413917    11.00000    0.04041    0.15465 =
         0.07577    0.00100   -0.00594   -0.01268
S8    6   -0.189290    0.173775    0.103421    11.00000    0.05267    0.11733 =
         0.06653   -0.01162   -0.01158    0.00660
S9    6    0.216837   -0.109338    0.241904    11.00000    0.06865    0.09044 =
         0.08876    0.02554   -0.01765   -0.00406
S10   6    0.252961    0.092681    0.086181    11.00000    0.07636    0.09789 =
         0.09263    0.03026   -0.01768   -0.02625
S11   6    0.066574   -0.083406    0.135182    11.00000    0.05500    0.10249 =
         0.09697    0.03909    0.00329   -0.00062
S12   6    0.097440    0.085500   -0.002401    11.00000    0.05472    0.09192 =
         0.09916    0.03141    0.00491    0.00393
O1    5    0.553800   -0.268729    0.115620    11.00000    0.07442    0.07008 =
         0.09082    0.00949    0.01783    0.01535
O2    5    0.429262   -0.187177    0.154158    11.00000    0.06001    0.10055 =
         0.10146    0.01621   -0.00306    0.01467
O3    5    0.561115   -0.314553    0.323427    11.00000    0.05458    0.09428 =
         0.11579    0.02057   -0.01003    0.00321
O4    5    0.436483   -0.233812    0.363230    11.00000    0.05918    0.07299 =
         0.10423   -0.00921    0.00291    0.00384
O5    5    0.560170   -0.077523    0.073165    11.00000    0.05567    0.07638 =
         0.07310    0.02008   -0.01276    0.01087
O6    5    0.561570    0.071692    0.080346    11.00000    0.04657    0.07446 =
         0.06445   -0.00757   -0.01888   -0.00093
C1    1    0.308726    0.153072    0.705547    11.00000    0.02812    0.24068 =
         0.08338   -0.00830   -0.00793   -0.00335
AFIX  23
H1    2    0.315977    0.216007    0.717962    11.00000   -1.20000
H2    2    0.342328    0.123551    0.767078    11.00000   -1.20000
AFIX   0
C2    1    0.329890    0.132803    0.581489    11.00000    0.05297    0.16374 =
         0.07858    0.03065   -0.00288   -0.00163
AFIX  23
H3    2    0.328369    0.069092    0.572133    11.00000   -1.20000
H4    2    0.380098    0.150534    0.577163    11.00000   -1.20000
AFIX   0
C3    1    0.168336    0.140437    0.603614    11.00000    0.03327    0.08595 =
         0.06477    0.00122   -0.00362    0.00619
C4    1    0.189247    0.158184    0.486900    11.00000    0.04577    0.08092 =
         0.06576    0.00003   -0.00782    0.01926
C5    1    0.051948    0.146822    0.455435    11.00000    0.04585    0.09909 =
         0.06145   -0.00970    0.00116   -0.00870
C6    1   -0.020561    0.146181    0.402046    11.00000    0.05017    0.10164 =
         0.07093   -0.01874   -0.00712    0.00591
C7    1   -0.161598    0.137272    0.369779    11.00000    0.04600    0.08883 =
         0.06020   -0.00748    0.00506    0.01125
C8    1   -0.137097    0.156048    0.250938    11.00000    0.05556    0.07509 =
         0.06694   -0.01890   -0.01984   -0.00616
C9    1   -0.297784    0.121052    0.258786    11.00000    0.04938    0.28169 =
         0.08657    0.03207   -0.02846   -0.04081
AFIX  23
H5    2   -0.302124    0.058919    0.236854    11.00000   -1.20000
H6    2   -0.346483    0.141339    0.272691    11.00000   -1.20000
AFIX   0
C10   1   -0.279156    0.161002    0.150354    11.00000    0.05236    0.23008 =
         0.09645    0.02101   -0.00867   -0.03043
AFIX  23
H7    2   -0.299449    0.219996    0.152773    11.00000   -1.20000
H8    2   -0.305170    0.130612    0.079018    11.00000   -1.20000
AFIX   0
C11   1    0.294363   -0.035898    0.269486    11.00000    0.05935    0.09220 =
         0.10615    0.00001   -0.01274   -0.01018
AFIX  23
H9    2    0.282590    0.007085    0.334843    11.00000   -1.20000
H10   2    0.334827   -0.070576    0.305548    11.00000   -1.20000
AFIX   0
C12   1    0.317748    0.010935    0.158536    11.00000    0.05098    0.07839 =
         0.12682    0.01354    0.01767   -0.00026
AFIX  23
H11   2    0.328298   -0.031784    0.092030    11.00000   -1.20000
H12   2    0.362625    0.041221    0.183700    11.00000   -1.20000
AFIX   0
C13   1    0.155082   -0.039776    0.150069    11.00000    0.05388    0.07514 =
         0.06781    0.00592   -0.00514   -0.01159
C14   1    0.168541    0.034680    0.088698    11.00000    0.08311    0.06949 =
         0.04445    0.00714   -0.01137   -0.00722
C15   1    0.033362    0.001030    0.026204    11.00000    0.04708    0.07389 =
         0.07444    0.01062    0.01962    0.00449
C16   1    0.530561   -0.273615    0.224546    11.00000    0.04505    0.06412 =
         0.08874   -0.00335   -0.00633    0.00571
C17   1    0.458879   -0.228207    0.251294    11.00000    0.05003    0.05904 =
         0.09460   -0.01410    0.00134   -0.00293
C18   1    0.535021   -0.002267    0.043396    11.00000    0.04946    0.05010 =
         0.06216    0.00137    0.01206   -0.00241
PART -1
O7    5    0.583437    0.085729    0.469273    10.50000    0.13322
AFIX  83
H7A   2    0.620806    0.059165    0.491312    10.50000   -1.20000
AFIX   0
C19   1    0.507435   -0.002409    0.594637    10.50000    0.12082
AFIX  33
H19A  2    0.495385    0.048787    0.643930    10.50000   -1.20000
H19B  2    0.548945   -0.031022    0.636220    10.50000   -1.20000
H19C  2    0.467172   -0.042526    0.590137    10.50000   -1.20000
AFIX   0
C20   1    0.524375    0.025079    0.459215    10.50000    0.16004
AFIX  23
H20A  2    0.537245   -0.026165    0.408971    10.50000   -1.20000
H20B  2    0.482354    0.052871    0.415677    10.50000   -1.20000
AFIX   0
PART 0
LI1   4    0.498846   -0.163444    0.030345    10.50000    0.02880
HKLF 4
 
REM  V130214c
REM R1 =  0.1197 for    2650 Fo > 4sig(Fo)  and  0.1887 for all    5041 data
REM    350 parameters refined using      3 restraints
 
END  
     
WGHT      0.0838     26.1244 

REM Instructions for potential hydrogen bonds
EQIV $1 x, -y+1/2, z+1/2
HTAB C1 S2_$1
EQIV $2 -x+1, -y, -z+1
HTAB C1 O5_$2
EQIV $3 x-1, y, z
HTAB C9 O7_$3
EQIV $4 -x, y+1/2, -z+1/2
HTAB C10 O4_$4
HTAB C10 O6_$3
HTAB C11 S2
EQIV $5 -x+1, y+1/2, -z+1/2
HTAB C12 O3_$5

REM Highest difference peak  0.487,  deepest hole -0.447,  1-sigma level  0.108
Q1    1   0.6784 -0.3033 -0.1215  11.00000  0.05    0.49
Q2    1   0.4866 -0.0943  0.1508  11.00000  0.05    0.44
Q3    1   0.0500 -0.1816  0.1238  11.00000  0.05    0.44
Q4    1   0.5820 -0.4100  0.2852  11.00000  0.05    0.40
Q5    1   0.1025 -0.0799 -0.0019  11.00000  0.05    0.39
Q6    1   0.2163  0.1220  0.2471  11.00000  0.05    0.39
Q7    1   0.4492 -0.1361  0.0484  11.00000  0.05    0.39
Q8    1   0.7530  0.0699  0.1853  11.00000  0.05    0.37
Q9    1   0.2892  0.1008  0.4339  11.00000  0.05    0.37
Q10   1   0.5080 -0.1100  0.3691  11.00000  0.05    0.37
Q11   1   0.5056 -0.1658  0.1230  11.00000  0.05    0.36
Q12   1   0.0607  0.0755  0.1430  11.00000  0.05    0.36
Q13   1   0.8082 -0.1806  0.0902  11.00000  0.05    0.35
Q14   1  -0.2803  0.1812  0.5747  11.00000  0.05    0.35
Q15   1   0.5445 -0.1188 -0.1201  11.00000  0.05    0.35
Q16   1  -0.0154  0.2360  0.5102  11.00000  0.05    0.35
Q17   1   0.5615 -0.1819  0.4202  11.00000  0.05    0.35
Q18   1  -0.1283 -0.0094  0.5457  11.00000  0.05    0.35
Q19   1   0.6950 -0.0005  0.4017  11.00000  0.05    0.34
Q20   1   0.6509  0.0923  0.3596  11.00000  0.05    0.34
Q21   1   0.5287 -0.1374  0.2833  11.00000  0.05    0.34
Q22   1   0.7944 -0.0249  0.1450  11.00000  0.05    0.34
Q23   1   0.8465 -0.2313  0.2750  11.00000  0.05    0.34
Q24   1   0.5368  0.0255  0.5540  11.00000  0.05    0.33
Q25   1   0.0875  0.0058 -0.1022  11.00000  0.05    0.33
Q26   1   0.1199  0.0790  0.3658  11.00000  0.05    0.33
Q27   1   0.4806 -0.0673 -0.0006  11.00000  0.05    0.32
Q28   1   0.0778  0.1949  0.0232  11.00000  0.05    0.32
Q29   1   0.4969 -0.3587  0.0938  11.00000  0.05    0.32
Q30   1   0.5323 -0.1781 -0.0063  11.00000  0.05    0.31
Q31   1  -0.0714  0.2292  0.5998  11.00000  0.05    0.31
Q32   1   0.1747 -0.1974  0.2399  11.00000  0.05    0.31
Q33   1   0.7775 -0.2433  0.1239  11.00000  0.05    0.31
Q34   1   0.5924 -0.1274  0.5238  11.00000  0.05    0.31
Q35   1   0.7861 -0.1236  0.0805  11.00000  0.05    0.31
Q36   1   0.6709 -0.2343  0.0488  11.00000  0.05    0.31
Q37   1   0.8291 -0.2003  0.1606  11.00000  0.05    0.30
Q38   1   0.6792 -0.2186  0.0329  11.00000  0.05    0.30
Q39   1  -0.0499  0.0403  0.1346  11.00000  0.05    0.30
Q40   1   0.9250 -0.2457  0.2640  11.00000  0.05    0.30
Q41   1   0.0644 -0.0057 -0.1200  11.00000  0.05    0.30
Q42   1   0.6394 -0.1858  0.0995  11.00000  0.05    0.30
Q43   1   0.2018  0.0623  0.4809  11.00000  0.05    0.30
Q44   1   0.5813 -0.0486 -0.0607  11.00000  0.05    0.30
Q45   1   0.6905 -0.2029 -0.0013  11.00000  0.05    0.30
Q46   1   0.5701 -0.0934  0.2447  11.00000  0.05    0.29
Q47   1   0.4130 -0.0023  0.1283  11.00000  0.05    0.29
Q48   1  -0.1858  0.0878  0.1069  11.00000  0.05    0.29
Q49   1   0.1299  0.0565  0.4670  11.00000  0.05    0.29
Q50   1   0.0385  0.1950  0.1444  11.00000  0.05    0.29
;

loop_
_symmetry_equiv_pos_site_id
_space_group_symop_operation_xyz
1 +X,+Y,+Z
2 -X,1/2+Y,1/2-Z
3 -X,-Y,-Z
4 +X,1/2-Y,1/2+Z

loop_
_atom_site_label
_atom_site_type_symbol
_atom_site_fract_x
_atom_site_fract_y
_atom_site_fract_z
_atom_site_U_iso_or_equiv
_atom_site_adp_type
_atom_site_occupancy
_atom_site_site_symmetry_multiplicity
_atom_site_calc_flag
_atom_site_refinement_flags
Fe1 Fe 0.4964(2) -0.1804(3) -0.0133(5) 0.0563(12) Uani 0.5 4 d .
S1 S 0.21802(17) 0.1279(3) 0.7532(3) 0.0800(11) Uani 1 4 d .
S2 S 0.28031(16) 0.1793(3) 0.4438(3) 0.0712(10) Uani 1 4 d .
S3 S 0.07310(17) 0.1272(3) 0.6163(3) 0.0809(11) Uani 1 4 d .
S4 S 0.12366(16) 0.1676(3) 0.3564(3) 0.0775(11) Uani 1 4 d .
S5 S -0.09342(17) 0.1265(3) 0.4967(3) 0.0799(11) Uani 1 4 d .
S6 S -0.04352(17) 0.1654(3) 0.2361(3) 0.0786(11) Uani 1 4 d .
S7 S -0.25084(18) 0.1245(3) 0.4139(4) 0.0906(13) Uani 1 4 d .
S8 S -0.18929(18) 0.1738(3) 0.1034(3) 0.0794(11) Uani 1 4 d .
S9 S 0.2168(2) -0.1093(3) 0.2419(4) 0.0835(11) Uani 1 4 d .
S10 S 0.2530(2) 0.0927(3) 0.0862(4) 0.0898(12) Uani 1 4 d .
S11 S 0.06657(19) -0.0834(3) 0.1352(4) 0.0849(12) Uani 1 4 d .
S12 S 0.09744(18) 0.0855(3) -0.0024(4) 0.0819(11) Uani 1 4 d .
O1 O 0.5538(5) -0.2687(6) 0.1156(10) 0.078(3) Uani 1 4 d .
O2 O 0.4293(5) -0.1872(7) 0.1542(10) 0.088(3) Uani 1 4 d .
O3 O 0.5611(5) -0.3146(7) 0.3234(10) 0.089(3) Uani 1 4 d .
O4 O 0.4365(5) -0.2338(6) 0.3632(10) 0.079(3) Uani 1 4 d .
O5 O 0.5602(4) -0.0775(6) 0.0732(8) 0.069(2) Uani 1 4 d .
O6 O 0.5616(4) 0.0717(6) 0.0804(8) 0.063(2) Uani 1 4 d .
O7 O 0.5834(14) 0.0857(16) 0.469(2) 0.133(9) Uiso 0.5 4 d .
C1 C 0.3087(7) 0.1531(14) 0.7056(14) 0.118(7) Uani 1 4 d .
C2 C 0.3299(7) 0.1328(12) 0.5815(14) 0.099(5) Uani 1 4 d .
C3 C 0.1683(6) 0.1404(8) 0.6036(12) 0.062(3) Uani 1 4 d .
C4 C 0.1893(6) 0.1582(8) 0.4869(12) 0.065(3) Uani 1 4 d .
C5 C 0.0520(6) 0.1468(9) 0.4554(12) 0.069(4) Uani 1 4 d .
C6 C -0.0206(7) 0.1462(9) 0.4021(13) 0.075(4) Uani 1 4 d .
C7 C -0.1616(6) 0.1373(9) 0.3698(12) 0.065(3) Uani 1 4 d .
C8 C -0.1371(7) 0.1560(8) 0.2509(12) 0.067(3) Uani 1 4 d .
C9 C -0.2978(8) 0.1211(16) 0.2588(16) 0.140(8) Uani 1 4 d .
C10 C -0.2792(8) 0.1610(15) 0.1504(17) 0.127(7) Uani 1 4 d .
C11 C 0.2944(7) -0.0359(10) 0.2695(15) 0.087(4) Uani 1 4 d .
C12 C 0.3177(7) 0.0109(9) 0.1585(16) 0.085(4) Uani 1 4 d .
C13 C 0.1551(6) -0.0398(9) 0.1501(12) 0.066(3) Uani 1 4 d .
C14 C 0.1685(7) 0.0347(9) 0.0887(11) 0.066(3) Uani 1 4 d .
C15 C 0.0334(6) 0.0010(8) 0.0262(12) 0.065(3) Uani 1 4 d .
C16 C 0.5306(7) -0.2736(9) 0.2246(15) 0.066(3) Uani 1 4 d .
C17 C 0.4589(7) -0.2282(9) 0.2513(16) 0.068(3) Uani 1 4 d .
C18 C 0.5350(6) -0.0023(8) 0.0434(11) 0.054(3) Uani 1 4 d .
C19 C 0.5074(19) -0.002(2) 0.595(3) 0.121(12) Uiso 0.5 4 d .
C20 C 0.524(2) 0.025(3) 0.459(3) 0.160(19) Uiso 0.5 4 d .
Li1 Li 0.499(3) -0.163(3) 0.030(4) 0.029(11) Uiso 0.5 4 d .
H1 H 0.31598 0.21601 0.71796 0.1414 Uiso 1 4 calc R
H2 H 0.34233 0.12355 0.76708 0.1414 Uiso 1 4 calc R
H3 H 0.32837 0.06909 0.57213 0.1184 Uiso 1 4 calc R
H4 H 0.3801 0.15053 0.57716 0.1184 Uiso 1 4 calc R
H5 H -0.30212 0.05892 0.23685 0.1686 Uiso 1 4 calc R
H6 H -0.34648 0.14134 0.27269 0.1686 Uiso 1 4 calc R
H7 H -0.29945 0.22 0.15277 0.1522 Uiso 1 4 calc R
H8 H -0.30517 0.13061 0.07902 0.1522 Uiso 1 4 calc R
H9 H 0.28259 0.00708 0.33484 0.1039 Uiso 1 4 calc R
H10 H 0.33483 -0.07058 0.30555 0.1039 Uiso 1 4 calc R
H11 H 0.3283 -0.03178 0.09203 0.1019 Uiso 1 4 calc R
H12 H 0.36263 0.04122 0.1837 0.1019 Uiso 1 4 calc R
H19A H 0.49538 0.04879 0.64393 0.1450 Uiso 0.5 4 calc R
H19B H 0.54895 -0.03102 0.63622 0.1450 Uiso 0.5 4 calc R
H19C H 0.46717 -0.04253 0.59014 0.1450 Uiso 0.5 4 calc R
H20A H 0.53725 -0.02616 0.40897 0.1920 Uiso 0.5 4 calc R
H20B H 0.48235 0.05287 0.41568 0.1920 Uiso 0.5 4 calc R
H7A H 0.62081 0.05917 0.49131 0.1599 Uiso 0.5 4 calc R

loop_
_atom_site_aniso_label
_atom_site_aniso_U_11
_atom_site_aniso_U_22
_atom_site_aniso_U_33
_atom_site_aniso_U_12
_atom_site_aniso_U_13
_atom_site_aniso_U_23
Fe1 0.044(2) 0.061(3) 0.063(3) 0.0010(17) -0.005(2) -0.011(2)
S1 0.0467(18) 0.134(3) 0.0582(19) -0.0055(19) -0.0051(14) 0.002(2)
S2 0.0422(16) 0.103(3) 0.069(2) 0.0018(17) 0.0005(14) -0.0014(19)
S3 0.0408(18) 0.129(3) 0.072(2) -0.0083(19) -0.0038(15) 0.004(2)
S4 0.0432(17) 0.131(3) 0.0578(19) 0.0059(18) -0.0059(14) -0.009(2)
S5 0.0408(17) 0.127(3) 0.070(2) -0.0026(18) -0.0092(15) 0.002(2)
S6 0.0443(18) 0.126(3) 0.065(2) 0.0044(18) -0.0038(14) -0.008(2)
S7 0.0404(18) 0.155(4) 0.076(2) -0.013(2) -0.0059(16) 0.001(2)
S8 0.0527(19) 0.117(3) 0.067(2) 0.0066(19) -0.0116(15) -0.012(2)
S9 0.069(2) 0.090(3) 0.089(3) -0.0041(19) -0.0176(19) 0.026(2)
S10 0.076(2) 0.098(3) 0.093(3) -0.026(2) -0.018(2) 0.030(2)
S11 0.055(2) 0.102(3) 0.097(3) -0.0006(19) 0.0033(18) 0.039(2)
S12 0.055(2) 0.092(3) 0.099(3) 0.0039(18) 0.0049(18) 0.031(2)
O1 0.074(6) 0.070(6) 0.091(7) 0.015(5) 0.018(5) 0.009(5)
O2 0.060(6) 0.101(8) 0.101(7) 0.015(5) -0.003(5) 0.016(6)
O3 0.055(5) 0.094(7) 0.116(8) 0.003(5) -0.010(5) 0.021(6)
O4 0.059(6) 0.073(6) 0.104(7) 0.004(4) 0.003(5) -0.009(6)
O5 0.056(5) 0.076(6) 0.073(5) 0.011(4) -0.013(4) 0.020(5)
O6 0.047(5) 0.074(6) 0.064(5) -0.001(4) -0.019(4) -0.008(4)
C1 0.028(7) 0.24(2) 0.083(11) -0.003(10) -0.008(7) -0.008(12)
C2 0.053(8) 0.164(16) 0.079(10) -0.002(9) -0.003(7) 0.031(10)
C3 0.033(6) 0.086(9) 0.065(8) 0.006(6) -0.004(5) 0.001(7)
C4 0.046(7) 0.081(9) 0.066(8) 0.019(6) -0.008(6) 0.000(7)
C5 0.046(7) 0.099(10) 0.061(7) -0.009(6) 0.001(6) -0.010(7)
C6 0.050(7) 0.102(11) 0.071(8) 0.006(7) -0.007(6) -0.019(8)
C7 0.046(7) 0.089(9) 0.060(7) 0.011(6) 0.005(6) -0.007(7)
C8 0.056(7) 0.075(9) 0.067(8) -0.006(6) -0.020(6) -0.019(7)
C9 0.049(9) 0.28(3) 0.087(12) -0.041(12) -0.028(8) 0.032(14)
C10 0.052(9) 0.23(2) 0.096(12) -0.030(11) -0.009(8) 0.021(14)
C11 0.059(9) 0.092(10) 0.106(11) -0.010(8) -0.013(8) 0.000(9)
C12 0.051(8) 0.078(10) 0.127(12) -0.000(7) 0.018(8) 0.014(9)
C13 0.054(7) 0.075(9) 0.068(8) -0.012(6) -0.005(6) 0.006(7)
C14 0.083(9) 0.069(8) 0.044(6) -0.007(7) -0.011(6) 0.007(6)
C15 0.047(6) 0.074(8) 0.074(8) 0.004(6) 0.020(6) 0.011(7)
C16 0.045(7) 0.064(9) 0.089(10) 0.006(6) -0.006(7) -0.003(8)
C17 0.050(8) 0.059(8) 0.095(11) -0.003(6) 0.001(7) -0.014(8)
C18 0.049(7) 0.050(7) 0.062(7) -0.002(6) 0.012(5) 0.001(6)

loop_
_atom_type_symbol
_atom_type_description
_atom_type_scat_dispersion_real
_atom_type_scat_dispersion_imag
_atom_type_scat_source
C C 0.0033 0.0016
;
International Tables for Crystallography
(Vol. C, Tables 4.2.6.8 and 6.1.1.4)
;
H H 0.0000 0.0000
;
International Tables for Crystallography
(Vol. C, Table 6.1.1.4)
;
Fe Fe 0.3463 0.8444
;
International Tables for Crystallography
(Vol. C, Tables 4.2.6.8 and 6.1.1.4)
;
Li Li -0.0003 0.0001
;
International Tables for Crystallography
(Vol. C, Tables 4.2.6.8 and 6.1.1.4)
;
O O 0.0106 0.0060
;
International Tables for Crystallography
(Vol. C, Tables 4.2.6.8 and 6.1.1.4)
;
S S 0.1246 0.1234
;
International Tables for Crystallography
(Vol. C, Tables 4.2.6.8 and 6.1.1.4)
;

loop_
_geom_angle_atom_site_label_1
_geom_angle_atom_site_label_2
_geom_angle_atom_site_label_3
_geom_angle
_geom_angle_publ_flag
_geom_angle_site_symmetry_1
_geom_angle_site_symmetry_3
O1 Fe1 O2 76.3(4) yes . .
O1 Fe1 O3 100.8(4) yes . 4_544
O1 Fe1 O4 102.4(4) yes . 4_544
O1 Fe1 O5 87.4(4) yes . .
O1 Fe1 O6 160.6(4) yes . 3_655
O2 Fe1 O3 175.2(5) yes . 4_544
O2 Fe1 O4 98.3(4) yes . 4_544
O2 Fe1 O5 91.8(4) yes . .
O2 Fe1 O6 89.6(4) yes . 3_655
O3 Fe1 O4 78.4(4) yes 4_544 4_544
O3 Fe1 O5 91.9(4) yes 4_544 .
O3 Fe1 O6 94.0(4) yes 4_544 3_655
O4 Fe1 O5 167.2(4) yes 4_544 .
O4 Fe1 O6 92.7(4) yes 4_544 3_655
O5 Fe1 O6 79.6(3) yes . 3_655
C1 S1 C3 100.6(6) yes . .
C2 S2 C4 100.3(6) yes . .
C3 S3 C5 94.6(6) yes . .
C4 S4 C5 93.0(6) yes . .
C6 S5 C7 96.5(6) yes . .
C6 S6 C8 94.9(6) yes . .
C7 S7 C9 100.9(7) yes . .
C8 S8 C10 102.9(7) yes . .
C11 S9 C13 101.3(6) yes . .
C12 S10 C14 102.1(6) yes . .
C13 S11 C15 94.0(6) yes . .
C14 S12 C15 94.7(6) yes . .
Fe1 O1 C16 114.8(8) yes . .
Fe1 O1 Li1 14.1(12) yes . .
C16 O1 Li1 104.2(14) yes . .
Fe1 O2 C17 113.9(8) yes . .
Fe1 O2 Li1 12.1(13) yes . .
C17 O2 Li1 110.0(15) yes . .
Fe1 O3 C16 113.6(8) yes 4_545 .
Fe1 O4 C17 114.2(8) yes 4_545 .
Fe1 O5 C18 112.0(7) yes . .
Fe1 O5 Li1 11.2(14) yes . .
C18 O5 Li1 112.5(16) yes . .
Fe1 O6 C18 114.8(7) yes 3_655 .
Fe1 O6 Li1 14.3(12) yes 3_655 3_655
C18 O6 Li1 103.8(14) yes . 3_655
S1 C1 C2 121.0(11) yes . .
S2 C2 C1 118.8(12) yes . .
S1 C3 S3 113.0(7) yes . .
S1 C3 C4 131.2(9) yes . .
S3 C3 C4 115.8(9) yes . .
S2 C4 S4 114.3(7) yes . .
S2 C4 C3 126.5(9) yes . .
S4 C4 C3 119.2(9) yes . .
S3 C5 S4 117.3(7) yes . .
S3 C5 C6 122.2(10) yes . .
S4 C5 C6 120.5(9) yes . .
S5 C6 S6 115.0(7) yes . .
S5 C6 C5 122.1(10) yes . .
S6 C6 C5 122.9(10) yes . .
S5 C7 S7 116.1(7) yes . .
S5 C7 C8 115.0(9) yes . .
S7 C7 C8 128.8(9) yes . .
S6 C8 S8 113.9(7) yes . .
S6 C8 C7 118.6(9) yes . .
S8 C8 C7 127.6(9) yes . .
S7 C9 C10 127.2(14) yes . .
S8 C10 C9 124.9(13) yes . .
S9 C11 C12 116.7(10) yes . .
S10 C12 C11 115.7(10) yes . .
S9 C13 S11 112.8(7) yes . .
S9 C13 C14 128.6(10) yes . .
S11 C13 C14 118.5(10) yes . .
S10 C14 S12 113.9(7) yes . .
S10 C14 C13 127.8(10) yes . .
S12 C14 C13 118.3(10) yes . .
S11 C15 S12 114.3(6) yes . .
S11 C15 C15 121.3(10) yes . 3_555
S12 C15 C15 124.5(10) yes . 3_555
O1 C16 O3 126.0(12) yes . .
O1 C16 C17 119.4(12) yes . .
O3 C16 C17 114.6(13) yes . .
O2 C17 O4 127.3(12) yes . .
O2 C17 C16 114.5(13) yes . .
O4 C17 C16 118.2(12) yes . .
O5 C18 O6 126.3(10) yes . .
O5 C18 C18 118.0(10) yes . 3_655
O5 C18 Li1 40.1(11) yes . .
O6 C18 C18 115.7(10) yes . 3_655
O6 C18 Li1 163.9(12) yes . .
C18 C18 Li1 78.5(12) yes 3_655 .
O7 C20 C19 108(3) yes . .
O1 Li1 O2 84.5(17) yes . .
O1 Li1 O5 100(2) yes . .
O1 Li1 O6 171(2) yes . 3_655
O1 Li1 C18 127(2) yes . .
O2 Li1 O5 115(2) yes . .
O2 Li1 O6 98(2) yes . 3_655
O2 Li1 C18 110(2) yes . .
O5 Li1 O6 87.8(19) yes . 3_655
O5 Li1 C18 27.4(8) yes . .
O6 Li1 C18 61.1(12) yes 3_655 .
C20 O7 H7A 109.478 no . .
S1 C1 H1 107.067 no . .
S1 C1 H2 107.072 no . .
C2 C1 H1 107.068 no . .
C2 C1 H2 107.073 no . .
H1 C1 H2 106.782 no . .
S2 C2 H3 107.605 no . .
S2 C2 H4 107.605 no . .
C1 C2 H3 107.610 no . .
C1 C2 H4 107.607 no . .
H3 C2 H4 107.042 no . .
S7 C9 H5 105.524 no . .
S7 C9 H6 105.520 no . .
C10 C9 H5 105.514 no . .
C10 C9 H6 105.510 no . .
H5 C9 H6 106.072 no . .
S8 C10 H7 106.102 no . .
S8 C10 H8 106.105 no . .
C9 C10 H7 106.110 no . .
C9 C10 H8 106.111 no . .
H7 C10 H8 106.334 no . .
S9 C11 H9 108.125 no . .
S9 C11 H10 108.121 no . .
C12 C11 H9 108.115 no . .
C12 C11 H10 108.114 no . .
H9 C11 H10 107.310 no . .
S10 C12 H11 108.348 no . .
S10 C12 H12 108.360 no . .
C11 C12 H11 108.349 no . .
C11 C12 H12 108.355 no . .
H11 C12 H12 107.424 no . .
C20 C19 H19A 109.468 no . .
C20 C19 H19B 109.476 no . .
C20 C19 H19C 109.467 no . .
H19A C19 H19B 109.480 no . .
H19A C19 H19C 109.461 no . .
H19B C19 H19C 109.475 no . .
O7 C20 H20A 110.060 no . .
O7 C20 H20B 110.079 no . .
C19 C20 H20A 110.080 no . .
C19 C20 H20B 110.084 no . .
H20A C20 H20B 108.416 no . .

loop_
_geom_bond_atom_site_label_1
_geom_bond_atom_site_label_2
_geom_bond_distance
_geom_bond_publ_flag
_geom_bond_site_symmetry_2
Fe1 O1 2.125(10) yes .
Fe1 O2 2.185(11) yes .
Fe1 O3 2.121(11) yes 4_544
Fe1 O4 2.090(10) yes 4_544
Fe1 O5 2.118(9) yes .
Fe1 O6 2.060(9) yes 3_655
S1 C1 1.815(14) yes .
S1 C3 1.756(12) yes .
S2 C2 1.787(15) yes .
S2 C4 1.795(12) yes .
S3 C3 1.785(11) yes .
S3 C5 1.705(12) yes .
S4 C4 1.762(12) yes .
S4 C5 1.748(13) yes .
S5 C6 1.734(13) yes .
S5 C7 1.769(12) yes .
S6 C6 1.760(13) yes .
S6 C8 1.752(13) yes .
S7 C7 1.748(12) yes .
S7 C9 1.773(16) yes .
S8 C8 1.771(12) yes .
S8 C10 1.768(16) yes .
S9 C11 1.823(14) yes .
S9 C13 1.783(13) yes .
S10 C12 1.849(14) yes .
S10 C14 1.793(14) yes .
S11 C13 1.763(12) yes .
S11 C15 1.786(13) yes .
S12 C14 1.748(13) yes .
S12 C15 1.780(12) yes .
O1 C16 1.226(18) yes .
O1 Li1 2.06(5) yes .
O2 C17 1.273(17) yes .
O2 Li1 1.90(5) yes .
O3 C16 1.293(17) yes .
O4 C17 1.250(19) yes .
O5 C18 1.262(14) yes .
O5 Li1 1.76(5) yes .
O6 C18 1.272(14) yes .
O6 Li1 2.08(4) yes 3_655
O7 C20 1.43(5) yes .
C1 C2 1.39(2) yes .
C3 C4 1.311(17) yes .
C5 C6 1.419(17) yes .
C7 C8 1.359(18) yes .
C9 C10 1.33(3) yes .
C11 C12 1.43(2) yes .
C13 C14 1.323(18) yes .
C15 C15 1.318(15) yes 3_555
C16 C17 1.532(18) yes .
C18 C18 1.531(15) yes 3_655
C18 Li1 2.53(5) yes .
C19 C20 1.51(5) yes .
O7 H7A 0.820 no .
C1 H1 0.970 no .
C1 H2 0.970 no .
C2 H3 0.970 no .
C2 H4 0.970 no .
C9 H5 0.970 no .
C9 H6 0.970 no .
C10 H7 0.970 no .
C10 H8 0.970 no .
C11 H9 0.970 no .
C11 H10 0.970 no .
C12 H11 0.970 no .
C12 H12 0.970 no .
C19 H19A 0.960 no .
C19 H19B 0.960 no .
C19 H19C 0.960 no .
C20 H20A 0.970 no .
C20 H20B 0.970 no .

loop_
_geom_contact_atom_site_label_1
_geom_contact_atom_site_label_2
_geom_contact_distance
_geom_contact_publ_flag
_geom_contact_site_symmetry_2
S1 S2 3.536(5) no .
S3 S5 3.249(5) no .
S4 S6 3.262(5) no .
S7 S8 3.534(5) no .
S9 S10 3.536(6) no .
S11 S12 3.253(5) no 3_555
O1 O4 3.483(14) no .
O2 O3 3.493(13) no .
O2 C18 3.600(15) no 3_655
O3 C18 3.631(15) no 4_545
O3 Li1 2.50(4) no 4_545
O4 Li1 2.55(4) no 4_545
O5 O5 3.513(12) no 3_655
O5 C16 3.413(16) no .
O5 C17 3.533(16) no .
O6 O6 3.492(11) no 3_655
C1 C4 3.061(18) no .
C2 C3 3.011(17) no .
C7 C10 3.063(19) no .
C8 C9 3.024(19) no .
C11 C14 3.084(18) no .
C12 C13 3.101(17) no .
C16 Li1 3.37(4) no 4_545
C17 Li1 3.35(4) no 4_545
S1 S2 3.666(6) no 4_555
S1 S10 3.491(5) no 1_556
S1 S12 3.517(5) no 1_556
S2 S1 3.666(6) no 4_554
S2 O1 3.259(10) no 2_655
S2 C1 3.590(19) no 4_554
S4 C14 3.550(13) no .
S5 S9 3.638(5) no 3_556
S6 C15 3.639(13) no .
S7 S9 3.569(6) no 3_556
S7 C11 3.657(16) no 3_556
S8 S9 3.699(6) no 2_555
S8 S9 3.692(5) no 3_555
S8 C13 3.394(13) no 3_555
S9 S5 3.638(5) no 3_556
S9 S7 3.569(6) no 3_556
S9 S8 3.699(6) no 2_545
S9 S8 3.692(5) no 3_555
S10 S1 3.491(5) no 1_554
S12 S1 3.517(5) no 1_554
O1 S2 3.259(10) no 2_645
O1 C1 3.517(18) no 3_656
O1 C2 3.388(18) no 2_645
O2 C11 3.637(17) no .
O2 C12 3.643(17) no .
O3 O6 3.059(12) no 2_645
O3 C1 3.46(2) no 3_656
O3 C2 3.517(19) no 3_656
O3 C12 3.463(16) no 2_645
O3 C18 3.662(15) no 2_645
O4 O6 3.002(12) no 2_645
O4 C9 3.55(2) no 2_545
O4 C10 3.312(19) no 2_545
O5 C1 3.424(16) no 3_656
O5 C12 3.526(17) no 3_655
O6 O3 3.059(12) no 2_655
O6 O4 3.002(12) no 2_655
O6 C9 3.184(17) no 1_655
O6 C10 3.282(18) no 1_655
O6 C12 3.638(17) no 3_655
O6 C16 3.581(16) no 2_655
O6 C17 3.522(16) no 2_655
C1 S2 3.590(19) no 4_555
C1 O1 3.517(18) no 3_656
C1 O3 3.46(2) no 3_656
C1 O5 3.424(16) no 3_656
C1 C16 3.53(2) no 3_656
C2 O1 3.388(18) no 2_655
C2 O3 3.517(19) no 3_656
C9 O4 3.55(2) no 2_555
C9 O6 3.184(17) no 1_455
C10 O4 3.312(19) no 2_555
C10 O6 3.282(18) no 1_455
C11 S7 3.657(16) no 3_556
C11 O2 3.637(17) no .
C12 O2 3.643(17) no .
C12 O3 3.463(16) no 2_655
C12 O5 3.526(17) no 3_655
C12 O6 3.638(17) no 3_655
C12 C18 3.523(18) no 3_655
C13 S8 3.394(13) no 3_555
C14 S4 3.550(13) no .
C15 S6 3.639(13) no .
C16 O6 3.581(16) no 2_645
C16 C1 3.53(2) no 3_656
C17 O6 3.522(16) no 2_645
C18 O3 3.662(15) no 2_655
C18 C12 3.523(18) no 3_655
S1 H3 2.9792 no .
S1 H4 3.6081 no .
S2 H1 2.9140 no .
S2 H2 3.5572 no .
S7 H7 3.1372 no .
S7 H8 3.5345 no .
S8 H5 3.0985 no .
S8 H6 3.5099 no .
S9 H11 2.8948 no .
S9 H12 3.6078 no .
S10 H9 2.8925 no .
S10 H10 3.6198 no .
O7 H19A 2.5572 no .
O7 H19B 2.5719 no .
O7 H19C 3.2027 no .
C3 H1 3.1259 no .
C3 H2 3.5514 no .
C3 H3 3.1846 no .
C4 H1 3.3557 no .
C4 H3 2.9905 no .
C4 H4 3.5981 no .
C7 H5 3.1008 no .
C7 H6 3.5055 no .
C7 H7 3.5197 no .
C8 H5 3.3830 no .
C8 H7 3.2581 no .
C8 H8 3.5061 no .
C13 H9 3.0255 no .
C13 H10 3.6335 no .
C13 H11 3.2948 no .
C14 H9 3.2270 no .
C14 H11 3.1192 no .
C14 H12 3.6654 no .
C19 H7A 2.5802 no .
H1 H3 2.7014 no .
H1 H4 2.1659 no .
H2 H3 2.1708 no .
H2 H4 2.1531 no .
H5 H7 2.5901 no .
H5 H8 1.9520 no .
H6 H7 1.9558 no .
H6 H8 2.1822 no .
H9 H11 2.7485 no .
H9 H12 2.2689 no .
H10 H11 2.2712 no .
H10 H12 2.1863 no .
H19A H20A 2.8206 no .
H19A H20B 2.3483 no .
H19A H7A 2.8808 no .
H19B H20A 2.3374 no .
H19B H20B 2.8205 no .
H19B H7A 2.4675 no .
H19C H20A 2.3455 no .
H19C H20B 2.3345 no .
H19C H7A 3.4377 no .
H20A H7A 2.1500 no .
H20B H7A 2.6337 no .
Fe1 H4 3.5195 no 2_645
Fe1 H8 3.6393 no 3_555
S1 H5 3.2276 no 3_556
S2 H1 2.9210 no 4_554
S2 H9 2.8399 no .
S7 H3 3.2705 no 3_556
S7 H7 3.5578 no 4_555
S7 H9 3.3437 no 3_556
S7 H10 3.4556 no 3_556
S9 H7 3.1616 no 2_545
S10 H1 3.3776 no 4_554
O1 H1 2.9809 no 3_656
O1 H2 3.1160 no 3_656
O1 H4 2.6853 no 2_645
O2 H6 3.1290 no 2_545
O2 H7 3.4995 no 2_545
O2 H8 3.3336 no 3_555
O2 H10 2.9858 no .
O2 H11 3.0486 no .
O2 H12 3.6907 no .
O3 H1 2.7727 no 3_656
O3 H2 3.5524 no 3_656
O3 H4 2.8757 no 3_656
O3 H12 2.6035 no 2_645
O4 H4 3.6368 no 3_656
O4 H6 2.8336 no 2_545
O4 H7 2.6245 no 2_545
O4 H8 3.2611 no 2_545
O4 H10 3.1411 no .
O4 H20A 3.6718 no .
O5 H1 3.6998 no 3_656
O5 H2 2.4682 no 3_656
O5 H5 3.6180 no 1_655
O5 H11 3.2088 no 3_655
O5 H12 3.1261 no 3_655
O5 H20A 3.5919 no .
O6 H5 2.9170 no 1_655
O6 H6 2.7437 no 1_655
O6 H7 3.4614 no 1_655
O6 H8 2.6215 no 1_655
O6 H11 2.8433 no 3_655
O6 H12 3.5668 no 3_655
C1 H5 3.2687 no 3_556
C2 H5 3.5077 no 3_556
C2 H9 3.2519 no .
C2 H19A 3.3415 no .
C2 H19C 3.6711 no .
C2 H20B 3.5903 no .
C4 H9 3.3140 no .
C9 H3 3.4289 no 3_556
C10 H11 3.2579 no 3_555
C11 H3 3.5209 no .
C12 H8 3.2499 no 3_555
C16 H1 2.9944 no 3_656
C16 H2 3.2671 no 3_656
C16 H4 3.1582 no 3_656
C16 H6 3.6411 no 2_545
C16 H12 3.5270 no 2_645
C17 H4 3.5708 no 3_656
C17 H6 2.8678 no 2_545
C17 H7 3.2593 no 2_545
C17 H10 3.3799 no .
C18 H2 3.4357 no 3_656
C18 H5 3.6316 no 1_655
C18 H8 3.5764 no 1_655
C18 H11 3.0016 no 3_655
C18 H12 3.6360 no .
C18 H12 3.1484 no 3_655
C19 H3 3.4786 no .
C19 H4 3.3005 no .
C20 H4 3.5469 no .
Li1 H2 3.5522 no 3_656
H1 S2 2.9210 no 4_555
H1 S10 3.3776 no 4_555
H1 O1 2.9809 no 3_656
H1 O3 2.7727 no 3_656
H1 O5 3.6998 no 3_656
H1 C16 2.9944 no 3_656
H2 O1 3.1160 no 3_656
H2 O3 3.5524 no 3_656
H2 O5 2.4682 no 3_656
H2 C16 3.2671 no 3_656
H2 C18 3.4357 no 3_656
H2 Li1 3.5522 no 3_656
H2 H5 2.8616 no 3_556
H2 H19A 3.3644 no .
H3 S7 3.2705 no 3_556
H3 C9 3.4289 no 3_556
H3 C11 3.5209 no .
H3 C19 3.4786 no .
H3 H5 2.8235 no 3_556
H3 H6 3.5719 no 3_556
H3 H9 2.7057 no .
H3 H10 3.4722 no .
H3 H19A 3.1480 no .
H3 H19C 3.0699 no .
H3 H20B 3.3613 no .
H4 Fe1 3.5195 no 2_655
H4 O1 2.6853 no 2_655
H4 O3 2.8757 no 3_656
H4 O4 3.6368 no 3_656
H4 C16 3.1582 no 3_656
H4 C17 3.5708 no 3_656
H4 C19 3.3005 no .
H4 C20 3.5469 no .
H4 H9 3.6965 no .
H4 H19A 2.6868 no .
H4 H19C 3.3369 no .
H4 H20B 2.9822 no .
H5 S1 3.2276 no 3_556
H5 O5 3.6180 no 1_455
H5 O6 2.9170 no 1_455
H5 C1 3.2687 no 3_556
H5 C2 3.5077 no 3_556
H5 C18 3.6316 no 1_455
H5 H2 2.8616 no 3_556
H5 H3 2.8235 no 3_556
H5 H11 3.4160 no 3_555
H6 O2 3.1290 no 2_555
H6 O4 2.8336 no 2_555
H6 O6 2.7437 no 1_455
H6 C16 3.6411 no 2_555
H6 C17 2.8678 no 2_555
H6 H3 3.5719 no 3_556
H7 S7 3.5578 no 4_554
H7 S9 3.1616 no 2_555
H7 O2 3.4995 no 2_555
H7 O4 2.6245 no 2_555
H7 O6 3.4614 no 1_455
H7 C17 3.2593 no 2_555
H7 H10 3.2720 no 2_555
H8 Fe1 3.6393 no 3_555
H8 O2 3.3336 no 3_555
H8 O4 3.2611 no 2_555
H8 O6 2.6215 no 1_455
H8 C12 3.2499 no 3_555
H8 C18 3.5764 no 1_455
H8 H11 2.3312 no 3_555
H9 S2 2.8399 no .
H9 S7 3.3437 no 3_556
H9 C2 3.2519 no .
H9 C4 3.3140 no .
H9 H3 2.7057 no .
H9 H4 3.6965 no .
H10 S7 3.4556 no 3_556
H10 O2 2.9858 no .
H10 O4 3.1411 no .
H10 C17 3.3799 no .
H10 H3 3.4722 no .
H10 H7 3.2720 no 2_545
H10 H20B 3.4437 no .
H11 O2 3.0486 no .
H11 O5 3.2088 no 3_655
H11 O6 2.8433 no 3_655
H11 C10 3.2579 no 3_555
H11 C18 3.0016 no 3_655
H11 H5 3.4160 no 3_555
H11 H8 2.3312 no 3_555
H12 O2 3.6907 no .
H12 O3 2.6035 no 2_655
H12 O5 3.1261 no 3_655
H12 O6 3.5668 no 3_655
H12 C16 3.5270 no 2_655
H12 C18 3.6360 no .
H12 C18 3.1484 no 3_655
H12 H20B 3.1643 no .
H19A C2 3.3415 no .
H19A H2 3.3644 no .
H19A H3 3.1480 no .
H19A H4 2.6868 no .
H19C C2 3.6711 no .
H19C H3 3.0699 no .
H19C H4 3.3369 no .
H20A O4 3.6718 no .
H20A O5 3.5919 no .
H20B C2 3.5903 no .
H20B H3 3.3613 no .
H20B H4 2.9822 no .
H20B H10 3.4437 no .
H20B H12 3.1643 no .

loop_
_geom_hbond_atom_site_label_D
_geom_hbond_atom_site_label_H
_geom_hbond_atom_site_label_A
_geom_hbond_site_symmetry_A
_geom_hbond_distance_DA
_geom_hbond_distance_DH
_geom_hbond_distance_HA
_geom_hbond_angle_DHA
_geom_hbond_publ_flag
O7 H7A S7 1_655 3.20(3) 0.820 2.733 118.3 no

loop_
_geom_torsion_atom_site_label_1
_geom_torsion_atom_site_label_2
_geom_torsion_atom_site_label_3
_geom_torsion_atom_site_label_4
_geom_torsion
_geom_torsion_publ_flag
_geom_torsion_site_symmetry_1
_geom_torsion_site_symmetry_3
_geom_torsion_site_symmetry_4
O1 Fe1 O2 C17 8.7(6) no . . .
O2 Fe1 O1 C16 -9.1(6) no . . .
O1 Fe1 O3 C16 109.0(6) no . 4_544 4_544
O3 Fe1 O1 C16 174.8(6) no 4_544 . .
O1 Fe1 O4 C17 -107.2(6) no . 4_544 4_544
O4 Fe1 O1 C16 -104.8(6) no 4_544 . .
O1 Fe1 O5 C18 -166.5(6) no . . .
O5 Fe1 O1 C16 83.4(6) no . . .
O2 Fe1 O4 C17 175.0(6) no . 4_544 4_544
O4 Fe1 O2 C17 109.6(6) no 4_544 . .
O2 Fe1 O5 C18 -90.3(6) no . . .
O5 Fe1 O2 C17 -78.2(7) no . . .
O2 Fe1 O6 C18 92.2(6) no . 3_655 3_655
O6 Fe1 O2 C17 -157.8(6) no 3_655 . .
O3 Fe1 O4 C17 -8.6(6) no 4_544 4_544 4_544
O4 Fe1 O3 C16 8.4(6) no 4_544 4_544 4_544
O3 Fe1 O5 C18 92.8(6) no 4_544 . .
O5 Fe1 O3 C16 -163.2(6) no . 4_544 4_544
O3 Fe1 O6 C18 -90.9(6) no 4_544 3_655 3_655
O6 Fe1 O3 C16 -83.5(6) no 3_655 4_544 4_544
O4 Fe1 O6 C18 -169.4(6) no 4_544 3_655 3_655
O6 Fe1 O4 C17 85.0(6) no 3_655 4_544 4_544
O5 Fe1 O6 C18 0.4(5) no . 3_655 3_655
O6 Fe1 O5 C18 -1.0(5) no 3_655 . .
C1 S1 C3 S3 -176.1(9) no . . .
C1 S1 C3 C4 3.3(14) no . . .
C3 S1 C1 C2 -31.9(15) no . . .
C2 S2 C4 S4 -163.8(8) no . . .
C2 S2 C4 C3 18.9(12) no . . .
C4 S2 C2 C1 -46.6(12) no . . .
C3 S3 C5 S4 0.9(9) no . . .
C3 S3 C5 C6 -179.5(10) no . . .
C5 S3 C3 S1 178.9(8) no . . .
C5 S3 C3 C4 -0.6(10) no . . .
C4 S4 C5 S3 -0.8(9) no . . .
C4 S4 C5 C6 179.6(10) no . . .
C5 S4 C4 S2 -177.2(8) no . . .
C5 S4 C4 C3 0.3(10) no . . .
C6 S5 C7 S7 -179.1(8) no . . .
C6 S5 C7 C8 -0.2(10) no . . .
C7 S5 C6 S6 -0.6(9) no . . .
C7 S5 C6 C5 179.3(10) no . . .
C6 S6 C8 S8 178.3(7) no . . .
C6 S6 C8 C7 -1.3(10) no . . .
C8 S6 C6 S5 1.1(9) no . . .
C8 S6 C6 C5 -178.8(10) no . . .
C7 S7 C9 C10 -30.2(19) no . . .
C9 S7 C7 S5 -170.4(10) no . . .
C9 S7 C7 C8 10.9(14) no . . .
C8 S8 C10 C9 -18.2(18) no . . .
C10 S8 C8 S6 -179.5(9) no . . .
C10 S8 C8 C7 0.0(13) no . . .
C11 S9 C13 S11 -167.7(7) no . . .
C11 S9 C13 C14 16.4(12) no . . .
C13 S9 C11 C12 -47.8(11) no . . .
C12 S10 C14 S12 -168.2(7) no . . .
C12 S10 C14 C13 11.8(12) no . . .
C14 S10 C12 C11 -42.5(10) no . . .
C13 S11 C15 S12 -4.3(8) no . . .
C13 S11 C15 C15 176.0(9) no . . 3_555
C15 S11 C13 S9 -174.0(7) no . . .
C15 S11 C13 C14 2.4(10) no . . .
C14 S12 C15 S11 4.5(8) no . . .
C14 S12 C15 C15 -175.8(10) no . . 3_555
C15 S12 C14 S10 177.0(7) no . . .
C15 S12 C14 C13 -3.0(9) no . . .
Fe1 O1 C16 O3 -171.5(9) no . . .
Fe1 O1 C16 C17 8.5(13) no . . .
C16 O1 Li1 O2 -22.8(17) no . . .
C16 O1 Li1 O5 91.7(18) no . . .
C16 O1 Li1 C18 88(2) no . . .
Li1 O1 C16 O3 -161.7(16) no . . .
Li1 O1 C16 C17 18.4(17) no . . .
Fe1 O2 C17 O4 171.7(9) no . . .
Fe1 O2 C17 C16 -7.2(13) no . . .
C17 O2 Li1 O1 23.4(18) no . . .
C17 O2 Li1 O5 -75(3) no . . .
C17 O2 Li1 O6 -165.9(12) no . . 3_655
C17 O2 Li1 C18 -104.0(17) no . . .
Li1 O2 C17 O4 159.3(17) no . . .
Li1 O2 C17 C16 -19.6(19) no . . .
Fe1 O3 C16 O1 -172.9(9) no 4_545 . .
Fe1 O3 C16 C17 7.0(12) no 4_545 . .
Fe1 O4 C17 O2 173.5(9) no 4_545 . .
Fe1 O4 C17 C16 -7.7(13) no 4_545 . .
Fe1 O5 C18 O6 -179.9(8) no . . .
Fe1 O5 C18 C18 1.4(11) no . . 3_655
Fe1 O5 C18 Li1 12.09(18) no . . .
C18 O5 Li1 O1 -172.8(12) no . . .
C18 O5 Li1 O2 -84(2) no . . .
C18 O5 Li1 O6 12.9(19) no . . 3_655
C18 O5 Li1 C18 0.0(6) no . . .
Li1 O5 C18 O6 168.0(17) no . . .
Li1 O5 C18 C18 -10.7(19) no . . 3_655
Li1 O5 C18 Li1 0.0(15) no . . .
Fe1 O6 C18 O5 -179.0(8) no 3_655 . .
Fe1 O6 C18 C18 -0.2(11) no 3_655 . 3_655
C18 O6 Li1 O2 -102.0(16) no . 3_655 3_655
C18 O6 Li1 O5 13.0(18) no . 3_655 3_655
C18 O6 Li1 C18 6.2(10) no . 3_655 3_655
Li1 O6 C18 O5 171.2(15) no 3_655 . .
Li1 O6 C18 C18 -10.0(16) no 3_655 . 3_655
S1 C1 C2 S2 59(2) no . . .
S1 C3 C4 S2 -2(2) no . . .
S1 C3 C4 S4 -179.2(8) no . . .
S3 C3 C4 S2 177.4(7) no . . .
S3 C3 C4 S4 0.2(15) no . . .
S3 C5 C6 S5 0.7(18) no . . .
S3 C5 C6 S6 -179.4(8) no . . .
S4 C5 C6 S5 -179.7(8) no . . .
S4 C5 C6 S6 0.2(17) no . . .
S5 C7 C8 S6 1.0(14) no . . .
S5 C7 C8 S8 -178.5(7) no . . .
S7 C7 C8 S6 179.8(8) no . . .
S7 C7 C8 S8 0.2(19) no . . .
S7 C9 C10 S8 37(3) no . . .
S9 C11 C12 S10 65.5(14) no . . .
S9 C13 C14 S10 -3.8(19) no . . .
S9 C13 C14 S12 176.2(7) no . . .
S11 C13 C14 S10 -179.5(7) no . . .
S11 C13 C14 S12 0.4(15) no . . .
S11 C15 C15 S11 180.0(7) no . 3_555 3_555
S11 C15 C15 S12 -0.3(17) no . 3_555 3_555
S12 C15 C15 S11 0.3(17) no . 3_555 3_555
S12 C15 C15 S12 180.0(7) no . 3_555 3_555
O1 C16 C17 O2 -0.7(17) no . . .
O1 C16 C17 O4 -179.7(11) no . . .
O3 C16 C17 O2 179.3(10) no . . .
O3 C16 C17 O4 0.3(17) no . . .
O5 C18 C18 O5 180.0(9) no . 3_655 3_655
O5 C18 C18 O6 -1.1(15) no . 3_655 3_655
O5 C18 C18 Li1 -173.0(10) no . 3_655 3_655
O5 C18 Li1 O1 8.9(14) no . . .
O5 C18 Li1 O2 107(2) no . . .
O5 C18 Li1 O5 0.0(6) no . . .
O5 C18 Li1 O6 -165(2) no . . 3_655
O6 C18 C18 O5 1.1(15) no . 3_655 3_655
O6 C18 C18 O6 180.0(9) no . 3_655 3_655
O6 C18 C18 Li1 8.2(9) no . 3_655 3_655
C18 C18 Li1 O1 179(2) no 3_655 . .
C18 C18 Li1 O2 -82.7(18) no 3_655 . .
C18 C18 Li1 O5 170.3(17) no 3_655 . .
C18 C18 Li1 O6 5.1(8) no 3_655 . 3_655
Li1 C18 C18 O5 173.0(13) no . 3_655 3_655
Li1 C18 C18 O6 -8.2(13) no . 3_655 3_655
Li1 C18 C18 Li1 180.0(11) no . 3_655 3_655
